data_4087401
loop_
_publ_author_name
'Wei, Baosheng'
'Li, Heng'
'Zhang, Wen-Xiong'
'Xi, Zhenfeng'

_publ_section_title
;
 Synthesis, Structural Characterization, and Reactivity of a
 Fluorene-Based Calcium Oxycyclopentadienide Complex
;
_journal_issue 7
_journal_name_full Organometallics
_journal_page_first 1339
_journal_paper_doi 10.1021/acs.organomet.5b00059
_journal_volume 34
_journal_year 2015
_chemical_formula_moiety 'C25 H21 I O3, C3 H7'
_chemical_formula_sum 'C28 H28 I O3'
_chemical_formula_weight 539.40
_space_group_crystal_system triclinic
_space_group_IT_number 2
_space_group_name_Hall '-P 1'
_space_group_name_H-M_alt 'P -1'
_atom_sites_solution_hydrogens geom
_atom_sites_solution_primary iterative
_atom_sites_solution_secondary difmap
_audit_creation_date 2014-10-16
_audit_creation_method
;
Olex2 1.2
(compiled 2014.09.19 svn.r3010 for OlexSys, GUI svn.r4874)
;
_cell_angle_alpha 79.408(3)
_cell_angle_beta 75.046(4)
_cell_angle_gamma 78.587(4)
_cell_formula_units_Z 2
_cell_length_a 8.5711(5)
_cell_length_b 11.9149(4)
_cell_length_c 12.8621(6)
_cell_measurement_reflns_used 5431
_cell_measurement_temperature 180.01(10)
_cell_measurement_theta_max 28.8820
_cell_measurement_theta_min 3.5180
_cell_volume 1231.67(10)
_computing_cell_refinement
;
CrysAlisPro, Agilent Technologies,
Version 1.171.36.32 (release 02-08-2013 CrysAlis171 .NET)
(compiled Aug  2 2013,16:46:58)
;
_computing_data_collection
;
CrysAlisPro, Agilent Technologies,
Version 1.171.36.32 (release 02-08-2013 CrysAlis171 .NET)
(compiled Aug  2 2013,16:46:58)
;
_computing_data_reduction
;
CrysAlisPro, Agilent Technologies,
Version 1.171.36.32 (release 02-08-2013 CrysAlis171 .NET)
(compiled Aug  2 2013,16:46:58)
;
_computing_molecular_graphics 'Olex2 (Dolomanov et al., 2009)'
_computing_publication_material 'Olex2 (Dolomanov et al., 2009)'
_computing_structure_refinement 'ShelXL (Sheldrick, 2008)'
_computing_structure_solution 'olex2.solve (Bourhis et al., 2013)'
_diffrn_ambient_temperature 180.01(10)
_diffrn_detector_area_resol_mean 10.3914
_diffrn_measured_fraction_theta_full 0.998
_diffrn_measured_fraction_theta_max 0.998
_diffrn_measurement_details
;
#__ type_ start__ end____ width___ exp.time_
  1 omega  -19.00   89.00   1.0000    1.0000
omega____ theta____ kappa____ phi______ frames
    -       10.8579   77.0000 -120.0000 108

#__ type_ start__ end____ width___ exp.time_
  2 omega   -9.00   87.00   1.0000    1.0000
omega____ theta____ kappa____ phi______ frames
    -       10.8579   77.0000    0.0000 96

#__ type_ start__ end____ width___ exp.time_
  3 omega  -17.00   10.00   1.0000    1.0000
omega____ theta____ kappa____ phi______ frames
    -      -11.6392   77.0000  150.0000 27

#__ type_ start__ end____ width___ exp.time_
  4 omega  -40.00   66.00   1.0000    1.0000
omega____ theta____ kappa____ phi______ frames
    -      -11.6392   77.0000   90.0000 106
;
_diffrn_measurement_device_type 'SuperNova, Dual, Cu at zero, Atlas'
_diffrn_measurement_method '\w scans'
_diffrn_orient_matrix_UB_11 0.0091441000
_diffrn_orient_matrix_UB_12 -0.0603281000
_diffrn_orient_matrix_UB_13 0.0182561000
_diffrn_orient_matrix_UB_21 0.0309506000
_diffrn_orient_matrix_UB_22 -0.0110615000
_diffrn_orient_matrix_UB_23 -0.0544898000
_diffrn_orient_matrix_UB_31 0.0805241000
_diffrn_orient_matrix_UB_32 0.0006343000
_diffrn_orient_matrix_UB_33 0.0045824000
_diffrn_radiation_monochromator mirror
_diffrn_radiation_type MoK\a
_diffrn_radiation_wavelength 0.71073
_diffrn_reflns_av_R_equivalents 0.0425
_diffrn_reflns_av_unetI/netI 0.0563
_diffrn_reflns_limit_h_max 10
_diffrn_reflns_limit_h_min -10
_diffrn_reflns_limit_k_max 14
_diffrn_reflns_limit_k_min -14
_diffrn_reflns_limit_l_max 11
_diffrn_reflns_limit_l_min -15
_diffrn_reflns_number 10061
_diffrn_reflns_theta_full 26.02
_diffrn_reflns_theta_max 26.02
_diffrn_reflns_theta_min 2.82
_diffrn_source 'SuperNova (Mo) X-ray Source'
_exptl_absorpt_coefficient_mu 1.326
_exptl_absorpt_correction_T_max 1.00000
_exptl_absorpt_correction_T_min 0.59111
_exptl_absorpt_correction_type multi-scan
_exptl_absorpt_process_details
;
CrysAlisPro, Agilent Technologies,
Version 1.171.36.32 (release 02-08-2013 CrysAlis171 .NET)
(compiled Aug  2 2013,16:46:58)
Empirical absorption correction using spherical harmonics,
 implemented in SCALE3 ABSPACK scaling algorithm.
;
_exptl_crystal_colour 'clear colourless'
_exptl_crystal_colour_lustre clear
_exptl_crystal_colour_primary colourless
_exptl_crystal_density_diffrn 1.454
_exptl_crystal_density_method 'not measured'
_exptl_crystal_description needle
_exptl_crystal_F_000 546
_exptl_crystal_size_max 0.3
_exptl_crystal_size_mid 0.05
_exptl_crystal_size_min 0.05
_refine_diff_density_max 0.825
_refine_diff_density_min -0.663
_refine_diff_density_rms 0.092
_refine_ls_extinction_method none
_refine_ls_goodness_of_fit_ref 1.063
_refine_ls_hydrogen_treatment constr
_refine_ls_matrix_type full
_refine_ls_number_parameters 293
_refine_ls_number_reflns 4861
_refine_ls_number_restraints 0
_refine_ls_restrained_S_all 1.063
_refine_ls_R_factor_all 0.0442
_refine_ls_R_factor_gt 0.0367
_refine_ls_shift/su_max 0.001
_refine_ls_shift/su_mean 0.000
_refine_ls_structure_factor_coef Fsqd
_refine_ls_weighting_details 'calc w=1/[\s^2^(Fo^2^)+(0.0380P)^2^+0.0660P] where P=(Fo^2^+2Fc^2^)/3'
_refine_ls_weighting_scheme calc
_refine_ls_wR_factor_gt 0.0846
_refine_ls_wR_factor_ref 0.0910
_reflns_number_gt 4219
_reflns_number_total 4861
_reflns_threshold_expression >2sigma(I)
_cod_data_source_file om5b00059_si_002.cif
_cod_data_source_block exp_4272
_cod_database_code 4087401
_chemical_oxdiff_formula 'C25 H21 I O3'
_reflns_odcompleteness_completeness 99.84
_reflns_odcompleteness_iscentric 1
_reflns_odcompleteness_theta 25.97
_olex2_refinement_description
;
1. Fixed Uiso
 At 1.2 times of:
  All C(H) groups, All C(H,H) groups
 At 1.5 times of:
  All C(H,H,H) groups
2.a Secondary CH2 refined with riding coordinates:
 C27(H27A,H27B), C28(H28A,H28B)
2.b Aromatic/amide H refined with riding coordinates:
 C2(H2), C3(H3), C4(H4), C5(H5), C8(H8), C9(H9), C10(H10), C11(H11), C21(H21),
 C22(H22), C24(H24), C25(H25)
2.c Idealised Me refined as rotating group:
 C16(H16A,H16B,H16C), C17(H17A,H17B,H17C), C18(H18A,H18B,H18C), C26(H26A,H26B,
 H26C)
;
_olex2_submission_special_instructions 'No special instructions were received'

loop_
_space_group_symop_id
_space_group_symop_operation_xyz
1 'x, y, z'
2 '-x, -y, -z'

loop_
_atom_site_label
_atom_site_type_symbol
_atom_site_fract_x
_atom_site_fract_y
_atom_site_fract_z
_atom_site_U_iso_or_equiv
_atom_site_adp_type
_atom_site_occupancy
_atom_site_calc_flag
_atom_site_refinement_flags_posn
I1 I -0.37425(3) 0.556490(16) 0.691461(17) 0.04201(10) Uani 1 d .
O1 O 0.0064(2) 0.02142(19) 0.30815(17) 0.0340(5) Uani 1 d .
O2 O 0.1520(2) 0.16577(15) 0.36652(14) 0.0235(4) Uani 1 d .
O3 O 0.0225(3) 0.26600(18) 0.23741(16) 0.0347(5) Uani 1 d .
C1 C 0.3910(3) 0.1489(2) 0.2151(2) 0.0234(6) Uani 1 d .
C2 C 0.3847(4) 0.2440(2) 0.1353(2) 0.0306(6) Uani 1 d .
H2 H 0.2850 0.2765 0.1143 0.037 Uiso 1 calc R
C3 C 0.5267(4) 0.2911(3) 0.0864(2) 0.0351(7) Uani 1 d .
H3 H 0.5241 0.3555 0.0307 0.042 Uiso 1 calc R
C4 C 0.6718(4) 0.2454(3) 0.1179(3) 0.0382(8) Uani 1 d .
H4 H 0.7665 0.2803 0.0850 0.046 Uiso 1 calc R
C5 C 0.6805(4) 0.1499(3) 0.1967(2) 0.0314(7) Uani 1 d .
H5 H 0.7805 0.1183 0.2176 0.038 Uiso 1 calc R
C6 C 0.5400(3) 0.1009(2) 0.2447(2) 0.0244(6) Uani 1 d .
C7 C 0.5142(3) 0.0027(2) 0.3311(2) 0.0226(6) Uani 1 d .
C8 C 0.6245(4) -0.0751(2) 0.3824(2) 0.0297(6) Uani 1 d .
H8 H 0.7380 -0.0705 0.3626 0.036 Uiso 1 calc R
C9 C 0.5622(4) -0.1599(3) 0.4636(3) 0.0342(7) Uani 1 d .
H9 H 0.6349 -0.2144 0.4996 0.041 Uiso 1 calc R
C10 C 0.3969(4) -0.1666(3) 0.4932(2) 0.0336(7) Uani 1 d .
H10 H 0.3582 -0.2252 0.5495 0.040 Uiso 1 calc R
C11 C 0.2870(3) -0.0893(2) 0.4422(2) 0.0274(6) Uani 1 d .
H11 H 0.1734 -0.0937 0.4626 0.033 Uiso 1 calc R
C12 C 0.3482(3) -0.0054(2) 0.3604(2) 0.0220(6) Uani 1 d .
C13 C 0.2547(3) 0.0878(2) 0.2912(2) 0.0220(6) Uani 1 d .
C14 C 0.1409(3) 0.0263(2) 0.2512(2) 0.0241(6) Uani 1 d .
C15 C 0.2013(4) -0.0339(2) 0.1500(2) 0.0282(6) Uani 1 d .
C16 C 0.0884(4) -0.1212(3) 0.1576(3) 0.0437(8) Uani 1 d .
H16A H 0.0865 -0.1751 0.2252 0.066 Uiso 1 calc GR
H16B H 0.1288 -0.1643 0.0954 0.066 Uiso 1 calc GR
H16C H -0.0225 -0.0801 0.1570 0.066 Uiso 1 calc GR
C17 C 0.1865(4) 0.0580(3) 0.0501(2) 0.0428(8) Uani 1 d .
H17A H 0.0739 0.0993 0.0598 0.064 Uiso 1 calc GR
H17B H 0.2147 0.0202 -0.0153 0.064 Uiso 1 calc GR
H17C H 0.2613 0.1131 0.0423 0.064 Uiso 1 calc GR
C18 C 0.3776(4) -0.0967(3) 0.1373(3) 0.0470(9) Uani 1 d .
H18A H 0.4505 -0.0407 0.1308 0.070 Uiso 1 calc GR
H18B H 0.4092 -0.1346 0.0718 0.070 Uiso 1 calc GR
H18C H 0.3859 -0.1549 0.2010 0.070 Uiso 1 calc GR
C19 C 0.0425(3) 0.2507(2) 0.3286(2) 0.0271(6) Uani 1 d .
C20 C -0.0500(3) 0.3227(2) 0.4145(2) 0.0242(6) Uani 1 d .
C21 C -0.0194(4) 0.3033(3) 0.5176(2) 0.0306(7) Uani 1 d .
H21 H 0.0646 0.2430 0.5349 0.037 Uiso 1 calc R
C22 C -0.1102(4) 0.3709(3) 0.5952(2) 0.0322(7) Uani 1 d .
H22 H -0.0883 0.3579 0.6656 0.039 Uiso 1 calc R
C23 C -0.2344(4) 0.4587(2) 0.5699(2) 0.0296(6) Uani 1 d .
C24 C -0.2650(4) 0.4796(3) 0.4674(3) 0.0343(7) Uani 1 d .
H24 H -0.3488 0.5401 0.4501 0.041 Uiso 1 calc R
C25 C -0.1727(3) 0.4118(2) 0.3902(2) 0.0304(6) Uani 1 d .
H25 H -0.1932 0.4260 0.3194 0.036 Uiso 1 calc R
C26 C 0.2316(7) 0.3330(5) 0.8348(5) 0.1005(19) Uani 1 d .
H26A H 0.2078 0.2991 0.7778 0.151 Uiso 1 calc GR
H26B H 0.2898 0.2726 0.8800 0.151 Uiso 1 calc GR
H26C H 0.2997 0.3930 0.8013 0.151 Uiso 1 calc GR
C27 C 0.0720(9) 0.3863(7) 0.9050(7) 0.133(3) Uani 1 d .
H27A H -0.0040 0.4192 0.8568 0.159 Uiso 1 calc R
H27B H 0.0242 0.3226 0.9564 0.159 Uiso 1 calc R
C28 C 0.0737(7) 0.4714(4) 0.9650(4) 0.0890(17) Uani 1 d .
H28A H 0.1236 0.5336 0.9126 0.107 Uiso 1 calc R
H28B H 0.1510 0.4374 1.0121 0.107 Uiso 1 calc R

loop_
_atom_site_aniso_label
_atom_site_aniso_U_11
_atom_site_aniso_U_22
_atom_site_aniso_U_33
_atom_site_aniso_U_23
_atom_site_aniso_U_13
_atom_site_aniso_U_12
I1 0.04352(16) 0.03255(15) 0.04345(16) -0.01480(10) 0.00297(11) 0.00078(10)
O1 0.0205(11) 0.0472(13) 0.0371(12) -0.0127(9) -0.0047(10) -0.0077(9)
O2 0.0190(9) 0.0262(10) 0.0253(10) -0.0079(8) -0.0062(8) 0.0020(8)
O3 0.0319(12) 0.0407(12) 0.0303(11) -0.0077(9) -0.0123(10) 0.0063(9)
C1 0.0216(14) 0.0244(14) 0.0253(14) -0.0094(11) -0.0028(12) -0.0036(11)
C2 0.0321(16) 0.0286(15) 0.0309(15) -0.0085(12) -0.0062(14) -0.0020(13)
C3 0.0432(19) 0.0286(16) 0.0312(16) -0.0065(12) -0.0002(15) -0.0093(14)
C4 0.0304(17) 0.0427(19) 0.0408(18) -0.0157(14) 0.0078(15) -0.0165(15)
C5 0.0221(15) 0.0357(17) 0.0380(17) -0.0125(13) -0.0028(13) -0.0072(13)
C6 0.0195(14) 0.0278(15) 0.0266(14) -0.0107(11) -0.0022(12) -0.0026(11)
C7 0.0186(13) 0.0248(14) 0.0266(14) -0.0093(11) -0.0056(12) -0.0024(11)
C8 0.0213(14) 0.0337(16) 0.0364(16) -0.0093(12) -0.0101(13) -0.0014(12)
C9 0.0323(17) 0.0286(16) 0.0459(19) -0.0039(13) -0.0220(15) 0.0012(13)
C10 0.0367(17) 0.0300(16) 0.0360(17) -0.0021(12) -0.0105(14) -0.0088(13)
C11 0.0229(14) 0.0302(15) 0.0306(15) -0.0049(12) -0.0076(13) -0.0051(12)
C12 0.0189(13) 0.0254(14) 0.0238(14) -0.0105(11) -0.0053(12) -0.0019(11)
C13 0.0161(13) 0.0260(14) 0.0238(14) -0.0076(11) -0.0042(11) 0.0002(11)
C14 0.0210(15) 0.0288(15) 0.0244(14) -0.0030(11) -0.0109(13) -0.0012(11)
C15 0.0282(15) 0.0347(16) 0.0259(14) -0.0111(12) -0.0081(13) -0.0064(12)
C16 0.053(2) 0.047(2) 0.0387(18) -0.0134(15) -0.0089(17) -0.0193(17)
C17 0.051(2) 0.053(2) 0.0261(16) -0.0054(14) -0.0089(16) -0.0134(17)
C18 0.0391(19) 0.057(2) 0.050(2) -0.0323(17) -0.0132(17) 0.0066(16)
C19 0.0215(14) 0.0269(15) 0.0320(16) -0.0034(12) -0.0055(13) -0.0035(12)
C20 0.0198(13) 0.0231(14) 0.0292(15) -0.0054(11) -0.0031(12) -0.0033(11)
C21 0.0251(15) 0.0309(16) 0.0352(16) -0.0064(12) -0.0099(13) 0.0026(12)
C22 0.0311(16) 0.0330(16) 0.0299(16) -0.0083(12) -0.0049(14) 0.0018(13)
C23 0.0270(15) 0.0240(15) 0.0352(16) -0.0097(12) 0.0008(13) -0.0033(12)
C24 0.0270(16) 0.0273(16) 0.0433(18) -0.0058(13) -0.0056(14) 0.0055(13)
C25 0.0278(16) 0.0290(15) 0.0321(16) -0.0039(12) -0.0071(13) 0.0005(12)
C26 0.104(4) 0.074(3) 0.098(4) 0.010(3) 0.000(4) -0.004(3)
C27 0.118(6) 0.140(6) 0.152(7) -0.040(5) -0.005(5) -0.065(5)
C28 0.129(5) 0.053(3) 0.088(4) 0.009(2) -0.050(4) -0.004(3)

loop_
_atom_type_symbol
_atom_type_description
_atom_type_scat_dispersion_real
_atom_type_scat_dispersion_imag
_atom_type_scat_source
C C 0.0033 0.0016 'International Tables Vol C Tables 4.2.6.8 and 6.1.1.4'
H H 0.0000 0.0000 'International Tables Vol C Tables 4.2.6.8 and 6.1.1.4'
I I -0.4742 1.8119 'International Tables Vol C Tables 4.2.6.8 and 6.1.1.4'
O O 0.0106 0.0060 'International Tables Vol C Tables 4.2.6.8 and 6.1.1.4'

loop_
_geom_angle_atom_site_label_1
_geom_angle_atom_site_label_2
_geom_angle_atom_site_label_3
_geom_angle
_geom_angle_site_symmetry_1
_geom_angle_site_symmetry_3
C19 O2 C13 117.7(2) . .
C2 C1 C6 119.9(3) . .
C2 C1 C13 130.8(2) . .
C6 C1 C13 109.0(2) . .
C1 C2 H2 120.6 . .
C1 C2 C3 118.9(3) . .
C3 C2 H2 120.6 . .
C2 C3 H3 119.5 . .
C4 C3 C2 120.9(3) . .
C4 C3 H3 119.5 . .
C3 C4 H4 119.6 . .
C5 C4 C3 120.9(3) . .
C5 C4 H4 119.6 . .
C4 C5 H5 120.7 . .
C4 C5 C6 118.7(3) . .
C6 C5 H5 120.7 . .
C1 C6 C7 109.3(2) . .
C5 C6 C1 120.7(3) . .
C5 C6 C7 129.9(3) . .
C8 C7 C6 130.7(3) . .
C8 C7 C12 120.7(3) . .
C12 C7 C6 108.6(2) . .
C7 C8 H8 121.3 . .
C9 C8 C7 117.5(3) . .
C9 C8 H8 121.3 . .
C8 C9 H9 119.3 . .
C10 C9 C8 121.5(3) . .
C10 C9 H9 119.3 . .
C9 C10 H10 119.5 . .
C9 C10 C11 121.1(3) . .
C11 C10 H10 119.5 . .
C10 C11 H11 121.1 . .
C12 C11 C10 117.8(3) . .
C12 C11 H11 121.1 . .
C7 C12 C13 110.4(2) . .
C11 C12 C7 121.4(2) . .
C11 C12 C13 128.1(2) . .
O2 C13 C1 109.2(2) . .
O2 C13 C12 105.1(2) . .
O2 C13 C14 108.3(2) . .
C1 C13 C14 123.8(2) . .
C12 C13 C1 102.4(2) . .
C12 C13 C14 106.4(2) . .
O1 C14 C13 116.7(2) . .
O1 C14 C15 121.2(2) . .
C15 C14 C13 121.9(2) . .
C14 C15 C16 108.0(2) . .
C14 C15 C17 108.1(2) . .
C14 C15 C18 113.0(2) . .
C16 C15 C17 108.4(3) . .
C18 C15 C16 109.3(3) . .
C18 C15 C17 110.0(3) . .
C15 C16 H16A 109.5 . .
C15 C16 H16B 109.5 . .
C15 C16 H16C 109.5 . .
H16A C16 H16B 109.5 . .
H16A C16 H16C 109.5 . .
H16B C16 H16C 109.5 . .
C15 C17 H17A 109.5 . .
C15 C17 H17B 109.5 . .
C15 C17 H17C 109.5 . .
H17A C17 H17B 109.5 . .
H17A C17 H17C 109.5 . .
H17B C17 H17C 109.5 . .
C15 C18 H18A 109.5 . .
C15 C18 H18B 109.5 . .
C15 C18 H18C 109.5 . .
H18A C18 H18B 109.5 . .
H18A C18 H18C 109.5 . .
H18B C18 H18C 109.5 . .
O2 C19 C20 110.9(2) . .
O3 C19 O2 124.5(3) . .
O3 C19 C20 124.6(3) . .
C21 C20 C19 122.4(3) . .
C21 C20 C25 119.3(3) . .
C25 C20 C19 118.4(3) . .
C20 C21 H21 119.8 . .
C22 C21 C20 120.3(3) . .
C22 C21 H21 119.8 . .
C21 C22 H22 120.2 . .
C21 C22 C23 119.7(3) . .
C23 C22 H22 120.2 . .
C22 C23 I1 118.5(2) . .
C24 C23 I1 120.9(2) . .
C24 C23 C22 120.5(3) . .
C23 C24 H24 120.4 . .
C25 C24 C23 119.3(3) . .
C25 C24 H24 120.4 . .
C20 C25 H25 119.5 . .
C24 C25 C20 120.9(3) . .
C24 C25 H25 119.5 . .
H26A C26 H26B 109.5 . .
H26A C26 H26C 109.5 . .
H26B C26 H26C 109.5 . .
C27 C26 H26A 109.5 . .
C27 C26 H26B 109.5 . .
C27 C26 H26C 109.5 . .
C26 C27 H27A 107.5 . .
C26 C27 H27B 107.5 . .
H27A C27 H27B 107.0 . .
C28 C27 C26 119.5(6) . .
C28 C27 H27A 107.5 . .
C28 C27 H27B 107.5 . .
C27 C28 C28 123.7(7) . 2_567
C27 C28 H28A 106.4 . .
C27 C28 H28B 106.4 . .
C28 C28 H28A 106.4 2_567 .
C28 C28 H28B 106.4 2_567 .
H28A C28 H28B 106.5 . .

loop_
_geom_bond_atom_site_label_1
_geom_bond_atom_site_label_2
_geom_bond_distance
_geom_bond_site_symmetry_2
I1 C23 2.095(3) .
O1 C14 1.201(3) .
O2 C13 1.464(3) .
O2 C19 1.349(3) .
O3 C19 1.205(3) .
C1 C2 1.384(4) .
C1 C6 1.408(4) .
C1 C13 1.529(4) .
C2 H2 0.9500 .
C2 C3 1.393(4) .
C3 H3 0.9500 .
C3 C4 1.385(5) .
C4 H4 0.9500 .
C4 C5 1.381(5) .
C5 H5 0.9500 .
C5 C6 1.391(4) .
C6 C7 1.466(4) .
C7 C8 1.392(4) .
C7 C12 1.393(4) .
C8 H8 0.9500 .
C8 C9 1.391(4) .
C9 H9 0.9500 .
C9 C10 1.383(4) .
C10 H10 0.9500 .
C10 C11 1.386(4) .
C11 H11 0.9500 .
C11 C12 1.384(4) .
C12 C13 1.523(4) .
C13 C14 1.561(4) .
C14 C15 1.525(4) .
C15 C16 1.530(4) .
C15 C17 1.542(4) .
C15 C18 1.529(4) .
C16 H16A 0.9800 .
C16 H16B 0.9800 .
C16 H16C 0.9800 .
C17 H17A 0.9800 .
C17 H17B 0.9800 .
C17 H17C 0.9800 .
C18 H18A 0.9800 .
C18 H18B 0.9800 .
C18 H18C 0.9800 .
C19 C20 1.488(4) .
C20 C21 1.387(4) .
C20 C25 1.392(4) .
C21 H21 0.9500 .
C21 C22 1.378(4) .
C22 H22 0.9500 .
C22 C23 1.395(4) .
C23 C24 1.380(4) .
C24 H24 0.9500 .
C24 C25 1.379(4) .
C25 H25 0.9500 .
C26 H26A 0.9800 .
C26 H26B 0.9800 .
C26 H26C 0.9800 .
C26 C27 1.523(8) .
C27 H27A 0.9900 .
C27 H27B 0.9900 .
C27 C28 1.387(8) .
C28 C28 1.473(11) 2_567
C28 H28A 0.9900 .
C28 H28B 0.9900 .
